data_4326994
loop_
_publ_author_name
'Dominique T. Thielemann'
'Melanie Klinger'
'Thomas J. A. Wolf'
'Yanhua Lan'
'Wolfgang Wernsdorfer'
'Madleen Busse'
'Peter W. Roesky'
'Andreas N. Unterreiner'
'Annie K. Powell'
'Peter C. Junk'
'Glen B. Deacon'

_publ_contact_author
;
      Prof. Dr. Peter W. Roesky
      Karlsruher Institut f\"ur Technologie (KIT) - Institut f\"ur 
        Anorganische Chemie
      Lehrstuhl f\"ur Anorganische Funktionsmaterialien
      Engesserstr. 15, Geb. 30.45
      76131 Karlsruhe 
      Bundesrepublik Deutschland
;
_publ_contact_author_email roesky@kit.edu
_publ_contact_author_fax +49/(0)7216084854
_publ_contact_author_phone +49/(0)7216086117
_publ_section_title
;
 Novel Lanthanide-Based Polymeric Chains and Corresponding Ultrafast
 Dynamics in Solution
;
_journal_name_full 'Inorganic Chemistry'
_journal_page_first 11990
_journal_page_last 12000
_journal_paper_doi 10.1021/ic201157m
_journal_volume 50
_journal_year 2011
_chemical_absolute_configuration rmad
_chemical_formula_moiety 'C60 H44 K Nd O8, 2(C H2 Cl2)'
_chemical_formula_sum 'C62 H48 Cl4 K Nd O8'
_chemical_formula_weight 1246.14
_space_group_IT_number 15
_symmetry_cell_setting monoclinic
_symmetry_Int_Tables_number 15
_symmetry_space_group_name_Hall '-C 2yc'
_symmetry_space_group_name_H-M 'C 1 2/c 1'
_atom_sites_solution_hydrogens geom
_atom_sites_solution_primary direct
_atom_sites_solution_secondary difmap
_audit_creation_date 10-04-21
_cell_angle_alpha 90.00
_cell_angle_beta 108.93(3)
_cell_angle_gamma 90.00
_cell_formula_units_Z 4
_cell_length_a 27.736(6)
_cell_length_b 7.9106(16)
_cell_length_c 26.035(5)
_cell_measurement_temperature 153(2)
_cell_volume 5403(2)
_computing_cell_refinement 'Bruker XSCANS'
_computing_data_collection 'Bruker XSCANS'
_computing_data_reduction 'Bruker SHELXTL'
_computing_molecular_graphics 'Bruker SHELXTL'
_computing_publication_material 'Bruker SHELXTL'
_computing_structure_refinement 'Bruker SHELXTL'
_computing_structure_solution 'Bruker SHELXTL'
_diffrn_ambient_temperature 153(2)
_diffrn_measured_fraction_theta_full 0.998
_diffrn_measured_fraction_theta_max 0.998
_diffrn_measurement_device_type 'Bruker P4'
_diffrn_measurement_method '\w scans'
_diffrn_radiation_monochromator graphite
_diffrn_radiation_source 'sealed tube'
_diffrn_radiation_type MoK\a
_diffrn_radiation_wavelength 0.71073
_diffrn_reflns_av_R_equivalents 0.1296
_diffrn_reflns_av_sigmaI/netI 0.0674
_diffrn_reflns_limit_h_max 36
_diffrn_reflns_limit_h_min -29
_diffrn_reflns_limit_k_max 10
_diffrn_reflns_limit_k_min -7
_diffrn_reflns_limit_l_max 34
_diffrn_reflns_limit_l_min -34
_diffrn_reflns_number 55177
_diffrn_reflns_theta_full 27.88
_diffrn_reflns_theta_max 27.88
_diffrn_reflns_theta_min 1.55
_exptl_absorpt_coefficient_mu 1.293
_exptl_absorpt_correction_type none
_exptl_crystal_colour green
_exptl_crystal_density_diffrn 1.532
_exptl_crystal_description prism
_exptl_crystal_F_000 2524
_exptl_crystal_size_max 0.45
_exptl_crystal_size_mid 0.37
_exptl_crystal_size_min 0.14
_refine_diff_density_max 1.739
_refine_diff_density_min -2.628
_refine_diff_density_rms 0.220
_refine_ls_extinction_method none
_refine_ls_goodness_of_fit_ref 1.140
_refine_ls_hydrogen_treatment constr
_refine_ls_matrix_type full
_refine_ls_number_parameters 344
_refine_ls_number_reflns 6431
_refine_ls_number_restraints 0
_refine_ls_restrained_S_all 1.140
_refine_ls_R_factor_all 0.1163
_refine_ls_R_factor_gt 0.0834
_refine_ls_shift/su_max 0.000
_refine_ls_shift/su_mean 0.000
_refine_ls_structure_factor_coef Fsqd
_refine_ls_weighting_details 'calc w=1/[\s^2^(Fo^2^)+(0.1066P)^2^+67.8237P] where P=(Fo^2^+2Fc^2^)/3'
_refine_ls_weighting_scheme calc
_refine_ls_wR_factor_gt 0.1921
_refine_ls_wR_factor_ref 0.2200
_reflns_number_gt 4904
_reflns_number_total 6431
_reflns_threshold_expression >2sigma(I)
_cod_data_source_file ic201157m_si_002_5.cif
_cod_data_source_block 5
_cod_original_cell_volume 5403.4(19)
_cod_original_sg_symbol_H-M 'C 2/c'
_cod_database_code 4326994

loop_
_symmetry_equiv_pos_as_xyz
'x, y, z'
'-x, y, -z+1/2'
'x+1/2, y+1/2, z'
'-x+1/2, y+1/2, -z+1/2'
'-x, -y, -z'
'x, -y, z-1/2'
'-x+1/2, -y+1/2, -z'
'x+1/2, -y+1/2, z-1/2'

loop_
_atom_site_label
_atom_site_type_symbol
_atom_site_fract_x
_atom_site_fract_y
_atom_site_fract_z
_atom_site_U_iso_or_equiv
_atom_site_adp_type
_atom_site_occupancy
_atom_site_symmetry_multiplicity
_atom_site_calc_flag
_atom_site_refinement_flags
C1 C 0.0328(3) 0.0934(10) 0.4580(3) 0.0301(16) Uani 1 1 d .
H1 H -0.0004 0.1390 0.4514 0.036 Uiso 1 1 calc R
C2 C 0.0693(3) 0.1111(11) 0.5089(3) 0.039(2) Uani 1 1 d .
H2 H 0.0617 0.1740 0.5364 0.046 Uiso 1 1 calc R
C3 C 0.1168(4) 0.0370(11) 0.5194(3) 0.042(2) Uani 1 1 d .
H3 H 0.1415 0.0474 0.5544 0.051 Uiso 1 1 calc R
C4 C 0.1284(3) -0.0530(11) 0.4788(4) 0.042(2) Uani 1 1 d .
H4 H 0.1607 -0.1064 0.4863 0.050 Uiso 1 1 calc R
C5 C 0.0929(3) -0.0635(9) 0.4281(3) 0.0314(16) Uani 1 1 d .
H5 H 0.1014 -0.1214 0.4003 0.038 Uiso 1 1 calc R
C6 C 0.0447(3) 0.0084(8) 0.4163(3) 0.0224(14) Uani 1 1 d .
C7 C 0.0072(3) -0.0113(8) 0.3610(3) 0.0246(15) Uani 1 1 d .
C8 C -0.0448(3) -0.0168(9) 0.3543(3) 0.0289(16) Uani 1 1 d .
H8 H -0.0549 0.0053 0.3852 0.035 Uiso 1 1 calc R
C9 C -0.0835(3) -0.0529(8) 0.3049(3) 0.0239(14) Uani 1 1 d .
C10 C -0.1377(3) -0.0396(9) 0.3037(3) 0.0253(14) Uani 1 1 d .
C11 C -0.1758(3) -0.1348(10) 0.2674(3) 0.0345(18) Uani 1 1 d .
H11 H -0.1677 -0.2031 0.2413 0.041 Uiso 1 1 calc R
C12 C -0.2251(3) -0.1323(11) 0.2684(4) 0.044(2) Uani 1 1 d .
H12 H -0.2501 -0.2030 0.2444 0.052 Uiso 1 1 calc R
C13 C -0.2384(3) -0.0286(11) 0.3038(4) 0.041(2) Uani 1 1 d .
H13 H -0.2725 -0.0270 0.3044 0.050 Uiso 1 1 calc R
C14 C -0.2012(3) 0.0751(12) 0.3390(3) 0.0379(19) Uani 1 1 d .
H14 H -0.2101 0.1493 0.3632 0.045 Uiso 1 1 calc R
C15 C -0.1517(3) 0.0692(10) 0.3385(3) 0.0309(16) Uani 1 1 d .
H15 H -0.1267 0.1405 0.3623 0.037 Uiso 1 1 calc R
C16 C 0.1673(3) -0.3802(10) 0.3957(3) 0.0310(16) Uani 1 1 d .
H16 H 0.1608 -0.3047 0.3659 0.037 Uiso 1 1 calc R
C17 C 0.2162(3) -0.3937(11) 0.4333(3) 0.0355(18) Uani 1 1 d .
H17 H 0.2426 -0.3227 0.4299 0.043 Uiso 1 1 calc R
C18 C 0.2266(3) -0.5073(10) 0.4749(3) 0.0349(18) Uani 1 1 d .
H18 H 0.2601 -0.5152 0.5001 0.042 Uiso 1 1 calc R
C19 C 0.1889(3) -0.6101(10) 0.4806(3) 0.0329(17) Uani 1 1 d .
H19 H 0.1967 -0.6913 0.5090 0.039 Uiso 1 1 calc R
C20 C 0.1392(3) -0.5964(9) 0.4450(3) 0.0260(15) Uani 1 1 d .
H20 H 0.1129 -0.6661 0.4495 0.031 Uiso 1 1 calc R
C21 C 0.1283(3) -0.4783(8) 0.4024(3) 0.0223(14) Uani 1 1 d .
C22 C 0.0746(3) -0.4523(9) 0.3644(3) 0.0250(14) Uani 1 1 d .
C23 C 0.0337(3) -0.4992(9) 0.3813(3) 0.0252(15) Uani 1 1 d .
H23 H 0.0411 -0.5440 0.4168 0.030 Uiso 1 1 calc R
C24 C 0.0174(3) -0.4848(8) 0.1507(3) 0.0215(14) Uani 1 1 d .
C25 C 0.0602(3) 0.4931(8) 0.1266(3) 0.0217(14) Uani 1 1 d .
C26 C 0.1098(3) 0.5214(9) 0.1603(3) 0.0288(16) Uani 1 1 d .
H26 H 0.1163 0.5495 0.1974 0.035 Uiso 1 1 calc R
C27 C 0.1500(3) 0.5084(11) 0.1396(4) 0.0379(19) Uani 1 1 d .
H27 H 0.1838 0.5296 0.1625 0.045 Uiso 1 1 calc R
C28 C 0.1411(3) 0.4648(11) 0.0859(4) 0.040(2) Uani 1 1 d .
H28 H 0.1688 0.4555 0.0720 0.048 Uiso 1 1 calc R
C29 C 0.0912(3) 0.4345(10) 0.0519(3) 0.0344(17) Uani 1 1 d .
H29 H 0.0848 0.4030 0.0151 0.041 Uiso 1 1 calc R
C30 C 0.0511(3) 0.4509(10) 0.0727(3) 0.0287(15) Uani 1 1 d .
H30 H 0.0171 0.4329 0.0496 0.034 Uiso 1 1 calc R
C31 C 0.1460(3) 0.1151(11) 0.3366(3) 0.0367(18) Uani 1 1 d .
H31A H 0.1307 0.1378 0.3654 0.044 Uiso 1 1 calc R
H31B H 0.1319 0.0069 0.3190 0.044 Uiso 1 1 calc R
O1 O 0.0257(2) -0.0306(6) 0.32154(19) 0.0283(11) Uani 1 1 d .
O2 O 0.07546(19) -0.1043(7) 0.23812(18) 0.0296(11) Uani 1 1 d .
O3 O 0.07040(19) -0.3791(6) 0.31979(18) 0.0260(11) Uani 1 1 d .
O4 O 0.03146(19) -0.4484(6) 0.20088(18) 0.0248(10) Uani 1 1 d .
Cl1 Cl 0.12904(9) 0.2795(2) 0.28801(9) 0.0417(5) Uani 1 1 d .
Cl2 Cl 0.21278(10) 0.0965(4) 0.36631(11) 0.0609(7) Uani 1 1 d .
K K 0.0000 0.2586(3) 0.2500 0.0354(5) Uani 1 2 d S
Nd Nd 0.0000 -0.24135(6) 0.2500 0.01795(17) Uani 1 2 d S

loop_
_atom_site_aniso_label
_atom_site_aniso_U_11
_atom_site_aniso_U_22
_atom_site_aniso_U_33
_atom_site_aniso_U_23
_atom_site_aniso_U_13
_atom_site_aniso_U_12
C1 0.045(5) 0.034(4) 0.016(3) -0.004(3) 0.016(3) -0.006(3)
C2 0.057(6) 0.042(5) 0.021(3) -0.006(3) 0.018(4) -0.017(4)
C3 0.055(6) 0.041(5) 0.024(4) 0.010(3) 0.003(4) -0.017(4)
C4 0.034(4) 0.037(5) 0.049(5) 0.007(4) 0.007(4) -0.009(4)
C5 0.042(4) 0.021(4) 0.030(4) 0.001(3) 0.010(3) -0.006(3)
C6 0.025(4) 0.017(3) 0.026(3) 0.000(3) 0.010(3) -0.004(3)
C7 0.044(5) 0.013(3) 0.022(3) 0.001(2) 0.018(3) 0.002(3)
C8 0.035(4) 0.030(4) 0.021(3) -0.002(3) 0.009(3) 0.004(3)
C9 0.033(4) 0.016(3) 0.020(3) -0.002(3) 0.004(3) 0.004(3)
C10 0.033(4) 0.022(3) 0.022(3) 0.005(3) 0.010(3) 0.003(3)
C11 0.044(5) 0.024(4) 0.029(4) -0.002(3) 0.003(3) 0.002(3)
C12 0.032(5) 0.028(4) 0.060(6) 0.008(4) 0.000(4) -0.004(3)
C13 0.028(4) 0.039(5) 0.058(5) 0.016(4) 0.014(4) -0.002(4)
C14 0.035(4) 0.055(5) 0.029(4) 0.006(4) 0.019(3) 0.009(4)
C15 0.037(4) 0.037(4) 0.021(3) -0.003(3) 0.014(3) -0.009(3)
C16 0.036(4) 0.029(4) 0.031(4) 0.006(3) 0.015(3) 0.006(3)
C17 0.032(4) 0.044(5) 0.036(4) 0.000(4) 0.019(3) -0.002(4)
C18 0.020(4) 0.045(5) 0.037(4) -0.003(3) 0.004(3) 0.007(3)
C19 0.037(4) 0.032(4) 0.030(4) 0.010(3) 0.012(3) 0.011(3)
C20 0.031(4) 0.024(4) 0.026(3) 0.000(3) 0.013(3) 0.000(3)
C21 0.025(3) 0.020(3) 0.023(3) -0.003(3) 0.008(3) 0.000(3)
C22 0.035(4) 0.018(3) 0.022(3) 0.000(3) 0.010(3) 0.002(3)
C23 0.030(4) 0.028(4) 0.018(3) 0.013(3) 0.009(3) 0.006(3)
C24 0.031(4) 0.012(3) 0.023(3) -0.002(2) 0.010(3) -0.002(3)
C25 0.027(4) 0.015(3) 0.024(3) -0.003(2) 0.009(3) -0.001(3)
C26 0.030(4) 0.027(4) 0.028(4) -0.003(3) 0.007(3) 0.004(3)
C27 0.033(4) 0.043(5) 0.041(5) 0.008(4) 0.018(4) 0.005(4)
C28 0.046(5) 0.042(5) 0.047(5) 0.012(4) 0.035(4) 0.009(4)
C29 0.045(5) 0.035(4) 0.029(4) 0.003(3) 0.019(3) 0.004(4)
C30 0.032(4) 0.030(4) 0.027(3) 0.001(3) 0.013(3) -0.004(3)
C31 0.036(4) 0.038(5) 0.038(4) 0.002(4) 0.016(4) -0.006(4)
O1 0.038(3) 0.030(3) 0.018(2) -0.010(2) 0.010(2) -0.006(2)
O2 0.033(3) 0.035(3) 0.017(2) 0.004(2) 0.002(2) -0.010(2)
O3 0.030(3) 0.029(3) 0.021(2) 0.006(2) 0.010(2) 0.006(2)
O4 0.029(3) 0.026(3) 0.019(2) -0.0027(19) 0.0083(19) 0.006(2)
Cl1 0.0557(13) 0.0290(10) 0.0401(11) -0.0025(8) 0.0155(9) -0.0023(9)
Cl2 0.0455(14) 0.0734(18) 0.0547(14) 0.0042(13) 0.0037(11) -0.0018(12)
K 0.0592(16) 0.0155(10) 0.0333(12) 0.000 0.0177(11) 0.000
Nd 0.0268(3) 0.0148(3) 0.0132(2) 0.000 0.00771(18) 0.000

loop_
_atom_type_symbol
_atom_type_description
_atom_type_scat_dispersion_real
_atom_type_scat_dispersion_imag
_atom_type_scat_source
C C 0.0033 0.0016 'International Tables Vol C Tables 4.2.6.8 and 6.1.1.4'
H H 0.0000 0.0000 'International Tables Vol C Tables 4.2.6.8 and 6.1.1.4'
O O 0.0106 0.0060 'International Tables Vol C Tables 4.2.6.8 and 6.1.1.4'
Cl Cl 0.1484 0.1585 'International Tables Vol C Tables 4.2.6.8 and 6.1.1.4'
K K 0.2009 0.2494 'International Tables Vol C Tables 4.2.6.8 and 6.1.1.4'
Nd Nd -0.1943 3.0179 'International Tables Vol C Tables 4.2.6.8 and 6.1.1.4'

loop_
_geom_angle_atom_site_label_1
_geom_angle_atom_site_label_2
_geom_angle_atom_site_label_3
_geom_angle
_geom_angle_site_symmetry_1
_geom_angle_site_symmetry_3
C2 C1 C6 120.3(8) . .
C3 C2 C1 119.9(8) . .
C2 C3 C4 120.3(8) . .
C5 C4 C3 119.3(9) . .
C4 C5 C6 121.9(8) . .
C5 C6 C1 118.2(7) . .
C5 C6 C7 119.5(6) . .
C1 C6 C7 122.2(7) . .
O1 C7 C8 123.7(7) . .
O1 C7 C6 116.6(7) . .
C8 C7 C6 119.7(6) . .
C7 C8 C9 124.7(7) . .
O2 C9 C8 124.5(7) 2 .
O2 C9 C10 117.7(6) 2 .
C8 C9 C10 117.7(6) . .
C11 C10 C15 117.8(7) . .
C11 C10 C9 120.8(7) . .
C15 C10 C9 121.3(7) . .
C12 C11 C10 121.3(8) . .
C13 C12 C11 120.5(8) . .
C12 C13 C14 119.3(8) . .
C15 C14 C13 119.8(8) . .
C14 C15 C10 121.1(7) . .
C21 C16 C17 119.3(7) . .
C18 C17 C16 120.9(8) . .
C17 C18 C19 120.3(7) . .
C18 C19 C20 120.5(7) . .
C19 C20 C21 119.3(7) . .
C16 C21 C20 119.6(7) . .
C16 C21 C22 119.0(6) . .
C20 C21 C22 121.4(6) . .
O3 C22 C23 124.5(7) . .
O3 C22 C21 116.2(6) . .
C23 C22 C21 119.2(6) . .
C22 C23 C24 124.3(6) . 2
O4 C24 C23 123.0(6) . 2
O4 C24 C25 115.5(6) . 1_545
C23 C24 C25 121.4(6) 2 1_545
O4 C24 K 55.4(3) . 1_545
C23 C24 K 92.1(4) 2 1_545
C25 C24 K 124.1(4) 1_545 1_545
C30 C25 C26 119.9(7) . .
C30 C25 C24 122.4(6) . 1_565
C26 C25 C24 117.7(6) . 1_565
C25 C26 C27 119.8(7) . .
C28 C27 C26 120.5(8) . .
C27 C28 C29 119.8(7) . .
C30 C29 C28 119.3(7) . .
C25 C30 C29 120.6(7) . .
Cl2 C31 Cl1 111.8(4) . .
C7 O1 Nd 126.5(4) . .
C7 O1 K 109.8(4) . .
Nd O1 K 95.72(16) . .
C9 O2 Nd 130.3(4) 2 .
C22 O3 Nd 134.2(5) . .
C24 O4 Nd 131.1(4) . .
C24 O4 K 103.7(4) . 1_545
Nd O4 K 95.52(15) . 1_545
C31 Cl1 K 100.5(3) . .
O1 K O1 75.30(19) . 2
O1 K O4 113.14(13) . 2_565
O1 K O4 150.03(14) 2 2_565
O1 K O4 150.03(14) . 1_565
O1 K O4 113.13(13) 2 1_565
O4 K O4 74.65(19) 2_565 1_565
O1 K Cl1 80.47(11) . .
O1 K Cl1 104.02(12) 2 .
O4 K Cl1 105.73(11) 2_565 .
O4 K Cl1 69.62(10) 1_565 .
O1 K Cl1 104.02(12) . 2
O1 K Cl1 80.47(11) 2 2
O4 K Cl1 69.62(10) 2_565 2
O4 K Cl1 105.73(11) 1_565 2
Cl1 K Cl1 174.44(10) . 2
O1 K C24 152.35(16) . 1_565
O1 K C24 92.75(14) 2 1_565
O4 K C24 89.75(15) 2_565 1_565
O4 K C24 20.99(14) 1_565 1_565
Cl1 K C24 78.38(13) . 1_565
Cl1 K C24 98.29(13) 2 1_565
O1 K C24 92.75(14) . 2_565
O1 K C24 152.35(16) 2 2_565
O4 K C24 20.99(14) 2_565 2_565
O4 K C24 89.76(15) 1_565 2_565
Cl1 K C24 98.29(13) . 2_565
Cl1 K C24 78.38(13) 2 2_565
C24 K C24 107.7(2) 1_565 2_565
O1 K Nd 37.65(9) . .
O1 K Nd 37.65(9) 2 .
O4 K Nd 142.68(9) 2_565 .
O4 K Nd 142.68(9) 1_565 .
Cl1 K Nd 92.78(5) . .
Cl1 K Nd 92.78(5) 2 .
C24 K Nd 126.14(11) 1_565 .
C24 K Nd 126.14(11) 2_565 .
O1 K Nd 142.35(9) . 1_565
O1 K Nd 142.35(9) 2 1_565
O4 K Nd 37.32(9) 2_565 1_565
O4 K Nd 37.32(9) 1_565 1_565
Cl1 K Nd 87.22(5) . 1_565
Cl1 K Nd 87.22(5) 2 1_565
C24 K Nd 53.86(11) 1_565 1_565
C24 K Nd 53.86(11) 2_565 1_565
Nd K Nd 180.0 . 1_565
O4 Nd O4 94.3(2) 2 .
O4 Nd O1 97.25(16) 2 .
O4 Nd O1 143.86(17) . .
O4 Nd O1 143.86(17) 2 2
O4 Nd O1 97.25(16) . 2
O1 Nd O1 93.3(2) . 2
O4 Nd O3 69.06(16) 2 .
O4 Nd O3 75.66(16) . .
O1 Nd O3 76.80(17) . .
O1 Nd O3 147.06(17) 2 .
O4 Nd O3 75.67(16) 2 2
O4 Nd O3 69.06(16) . 2
O1 Nd O3 147.06(17) . 2
O1 Nd O3 76.80(17) 2 2
O3 Nd O3 127.2(2) . 2
O4 Nd O2 146.56(17) 2 .
O4 Nd O2 76.35(17) . .
O1 Nd O2 75.20(17) . .
O1 Nd O2 69.58(17) 2 .
O3 Nd O2 77.51(16) . .
O3 Nd O2 127.43(15) 2 .
O4 Nd O2 76.35(17) 2 2
O4 Nd O2 146.56(17) . 2
O1 Nd O2 69.58(17) . 2
O1 Nd O2 75.20(17) 2 2
O3 Nd O2 127.43(15) . 2
O3 Nd O2 77.51(16) 2 2
O2 Nd O2 127.8(3) . 2
O4 Nd K 132.84(12) 2 .
O4 Nd K 132.84(12) . .
O1 Nd K 46.63(12) . .
O1 Nd K 46.63(12) 2 .
O3 Nd K 116.41(12) . .
O3 Nd K 116.41(12) 2 .
O2 Nd K 63.89(13) . .
O2 Nd K 63.89(13) 2 .
O4 Nd K 47.16(12) 2 1_545
O4 Nd K 47.16(12) . 1_545
O1 Nd K 133.37(12) . 1_545
O1 Nd K 133.37(12) 2 1_545
O3 Nd K 63.59(12) . 1_545
O3 Nd K 63.59(12) 2 1_545
O2 Nd K 116.11(13) . 1_545
O2 Nd K 116.11(13) 2 1_545
K Nd K 180.0 . 1_545

loop_
_geom_bond_atom_site_label_1
_geom_bond_atom_site_label_2
_geom_bond_distance
_geom_bond_site_symmetry_2
C1 C2 1.389(10) .
C1 C6 1.405(9) .
C2 C3 1.386(13) .
C3 C4 1.397(13) .
C4 C5 1.369(11) .
C5 C6 1.393(11) .
C6 C7 1.485(10) .
C7 O1 1.297(8) .
C7 C8 1.397(11) .
C8 C9 1.411(10) .
C9 O2 1.276(8) 2
C9 C10 1.498(10) .
C10 C11 1.389(10) .
C10 C15 1.393(10) .
C11 C12 1.377(12) .
C12 C13 1.370(13) .
C13 C14 1.402(13) .
C14 C15 1.378(11) .
C16 C21 1.387(10) .
C16 C17 1.396(11) .
C17 C18 1.364(11) .
C18 C19 1.370(11) .
C19 C20 1.394(10) .
C20 C21 1.407(9) .
C21 C22 1.510(10) .
C22 O3 1.269(8) .
C22 C23 1.394(10) .
C23 C24 1.397(10) 2
C24 O4 1.269(8) .
C24 C23 1.397(10) 2
C24 C25 1.522(10) 1_545
C24 K 3.442(7) 1_545
C25 C30 1.384(9) .
C25 C26 1.389(10) .
C25 C24 1.522(10) 1_565
C26 C27 1.390(11) .
C27 C28 1.383(12) .
C28 C29 1.400(13) .
C29 C30 1.392(11) .
C31 Cl2 1.768(9) .
C31 Cl1 1.769(8) .
O1 Nd 2.428(5) .
O1 K 2.890(5) .
O2 C9 1.276(8) 2
O2 Nd 2.464(5) .
O3 Nd 2.449(5) .
O4 Nd 2.409(5) .
O4 K 2.914(5) 1_545
Cl1 K 3.394(3) .
K O1 2.890(5) 2
K O4 2.914(5) 2_565
K O4 2.914(5) 1_565
K Cl1 3.394(3) 2
K C24 3.442(7) 1_565
K C24 3.442(7) 2_565
K Nd 3.955(2) .
K Nd 3.955(2) 1_565
Nd O4 2.409(5) 2
Nd O1 2.428(5) 2
Nd O3 2.449(5) 2
Nd O2 2.464(5) 2
Nd K 3.955(2) 1_545
